data_4330130
loop_
_publ_author_name
'Claire Deville'
'Alexandra Spyratou'
'Paulina Aguirre-Etcheverry'
'C\'eline Besnard'
'Alan F. Williams'

_publ_contact_author_address
;Department of Inorganic and Analytical Chemistry
University of Geneva,
30, quai Ernest Ansermet
CH1211 Geneva 4 
Switzerland
;
_publ_contact_author_email Alan.Williams@unige.ch
_publ_contact_author_fax '++41 22 3796830'
_publ_contact_author_name 'Alan F. Williams'
_publ_contact_author_phone '++41 22 3796425'
_publ_section_title
;
 Enantioselective Synthesis of Tetranuclear Quadruple Helicates
;
_journal_name_full 'Inorganic Chemistry'
_journal_page_first 8667
_journal_page_last 8669
_journal_paper_doi 10.1021/ic3014943
_journal_volume 51
_journal_year 2012
_chemical_absolute_configuration ad
_chemical_formula_moiety 'C68 H58 Co4 N16 O8, 2(C3 H8 O), 2.8(C2 H6 O1), 0.41(O), 2.04(C2 H3 O2)'
_chemical_formula_sum 'C83.68 H96.93 Co4 N16 O17.29'
_chemical_formula_weight 1839.24
_space_group_crystal_system monoclinic
_space_group_IT_number 4
_space_group_name_Hall 'P 2yb'
_space_group_name_H-M_alt 'P 1 21 1'
_symmetry_space_group_name_Hall 'P 2yb'
_symmetry_space_group_name_H-M 'P 1 21 1'
_atom_sites_solution_hydrogens geom
_atom_sites_solution_primary direct
_atom_sites_solution_secondary difmap
_audit_creation_date 2011-09-27
_audit_creation_method
;
  Olex2 1.1-alpha
  (compiled 2011.08.21 svn.r1945, GUI svn.r3824)
;
_cell_angle_alpha 90.00
_cell_angle_beta 94.5232(10)
_cell_angle_gamma 90.00
_cell_formula_units_Z 2
_cell_length_a 10.72917(11)
_cell_length_b 25.2968(3)
_cell_length_c 17.3108(2)
_cell_measurement_reflns_used 11718
_cell_measurement_temperature 179.9
_cell_measurement_theta_max 73.2647
_cell_measurement_theta_min 2.5584
_cell_volume 4683.75(9)
_computing_cell_refinement
;
CrysAlisPro, Agilent Technologies,
Version 1.171.34.49 (release 20-01-2011 CrysAlis171 .NET)
(compiled Jan 20 2011,15:58:25)
;
_computing_data_collection
;
CrysAlisPro, Agilent Technologies,
Version 1.171.34.49 (release 20-01-2011 CrysAlis171 .NET)
(compiled Jan 20 2011,15:58:25)
;
_computing_data_reduction
;
CrysAlisPro, Agilent Technologies,
Version 1.171.34.49 (release 20-01-2011 CrysAlis171 .NET)
(compiled Jan 20 2011,15:58:25)
;
_computing_molecular_graphics
;
O. V. Dolomanov, L. J. Bourhis, R. J. Gildea, J. A. K. Howard and H. Puschmann,
OLEX2: a complete structure solution, refinement and analysis program.
J. Appl. Cryst. (2009). 42, 339-341.
;
_computing_publication_material
;
O. V. Dolomanov, L. J. Bourhis, R. J. Gildea, J. A. K. Howard and H. Puschmann,
OLEX2: a complete structure solution, refinement and analysis program.
J. Appl. Cryst. (2009). 42, 339-341.
;
_computing_structure_refinement
;
SHELXL, G.M. Sheldrick, Acta Cryst.
2008). A64, 112-122
;
_computing_structure_solution 'SHELXS-97 (Sheldrick, 2008)'
_diffrn_ambient_temperature 179.9
_diffrn_detector_area_resol_mean 10.4679
_diffrn_measured_fraction_theta_full 0.971
_diffrn_measured_fraction_theta_max 0.971
_diffrn_measurement_details
;
  1 omega  -88.00   -6.00   1.0000    2.0000
omega____ theta____ kappa____ phi______ frames
    -      -37.4365  -38.0000   90.0000 82

  2 omega  -69.00  -29.00   1.0000    2.0000
omega____ theta____ kappa____ phi______ frames
    -      -37.4365   38.0000  150.0000 40

  3 omega  -16.00   18.00   1.0000    2.0000
omega____ theta____ kappa____ phi______ frames
    -      -37.4365  101.0000  -94.0000 34

  4 omega  -59.00   20.00   1.0000    2.0000
omega____ theta____ kappa____ phi______ frames
    -      -37.4365   38.0000  -60.0000 79

  5 omega   43.00   69.00   1.0000    2.0000
omega____ theta____ kappa____ phi______ frames
    -       37.4365 -101.0000  160.0000 26

  6 omega   45.00   71.00   1.0000    7.0000
omega____ theta____ kappa____ phi______ frames
    -      109.7499  -45.0000  -60.0000 26

  7 omega   31.00   66.00   1.0000    7.0000
omega____ theta____ kappa____ phi______ frames
    -      109.7499  -45.0000   90.0000 35

  8 omega   37.00   76.00   1.0000    7.0000
omega____ theta____ kappa____ phi______ frames
    -      109.7499  -45.0000  -90.0000 39

  9 omega  124.00  162.00   1.0000    7.0000
omega____ theta____ kappa____ phi______ frames
    -      109.7499   77.0000 -120.0000 38

 10 omega   88.00  114.00   1.0000    7.0000
omega____ theta____ kappa____ phi______ frames
    -      109.7499   77.0000 -120.0000 26

 11 omega   85.00  174.00   1.0000    7.0000
omega____ theta____ kappa____ phi______ frames
    -      109.7499   45.0000 -150.0000 89

 12 omega   26.00  146.00   1.0000    7.0000
omega____ theta____ kappa____ phi______ frames
    -      109.7499  -77.0000   90.0000 120

 13 omega   81.00  165.00   1.0000    7.0000
omega____ theta____ kappa____ phi______ frames
    -      109.7499   77.0000  150.0000 84

 14 omega   14.00   40.00   1.0000    2.0000
omega____ theta____ kappa____ phi______ frames
    -       37.6865 -111.0000   79.0000 26

 15 omega   49.00   75.00   1.0000    7.0000
omega____ theta____ kappa____ phi______ frames
    -      109.7499  -45.0000 -180.0000 26

 16 omega  108.00  134.00   1.0000    7.0000
omega____ theta____ kappa____ phi______ frames
    -      109.7499   45.0000  120.0000 26

 17 omega   49.00   75.00   1.0000    7.0000
omega____ theta____ kappa____ phi______ frames
    -      109.7499  -45.0000  -30.0000 26
;
_diffrn_measurement_device_type 'SuperNova, Dual, Cu at zero, Atlas'
_diffrn_measurement_method '\w scans'
_diffrn_orient_matrix_UB_11 -0.0844462000
_diffrn_orient_matrix_UB_12 0.0486626000
_diffrn_orient_matrix_UB_13 -0.0156190000
_diffrn_orient_matrix_UB_21 -0.1129477000
_diffrn_orient_matrix_UB_22 -0.0317226000
_diffrn_orient_matrix_UB_23 0.0244534000
_diffrn_orient_matrix_UB_31 0.0290862000
_diffrn_orient_matrix_UB_32 0.0182415000
_diffrn_orient_matrix_UB_33 0.0844887000
_diffrn_radiation_monochromator mirror
_diffrn_radiation_type 'Cu K\a'
_diffrn_radiation_wavelength 1.5418
_diffrn_reflns_av_R_equivalents 0.0294
_diffrn_reflns_av_unetI/netI 0.0701
_diffrn_reflns_limit_h_max 12
_diffrn_reflns_limit_h_min -13
_diffrn_reflns_limit_k_max 31
_diffrn_reflns_limit_k_min -25
_diffrn_reflns_limit_l_max 21
_diffrn_reflns_limit_l_min -19
_diffrn_reflns_number 18822
_diffrn_reflns_theta_full 73.42
_diffrn_reflns_theta_max 73.42
_diffrn_reflns_theta_min 2.56
_diffrn_source 'SuperNova (Cu) x-ray Source'
_exptl_absorpt_coefficient_mu 6.030
_exptl_absorpt_correction_T_max 0.454
_exptl_absorpt_correction_T_min 0.124
_exptl_absorpt_correction_type multi-scan
_exptl_absorpt_process_details
;
CrysAlisPro, Agilent Technologies,
Version 1.171.34.49 (release 20-01-2011 CrysAlis171 .NET)
(compiled Jan 20 2011,15:58:25)
Analytical numeric absorption correction using a multifaceted crystal
    model based on expressions derived by R.C. Clark & J.S. Reid.
(Clark, R. C. & Reid, J. S. (1995). Acta Cryst. A51, 887-897)  followed by 
a multi-scan correction
(abspack)
;
_exptl_crystal_colour pink
_exptl_crystal_density_diffrn 1.304
_exptl_crystal_description prism
_exptl_crystal_F_000 1915
_exptl_crystal_size_max 0.4129
_exptl_crystal_size_mid 0.2181
_exptl_crystal_size_min 0.1806
_refine_diff_density_max 1.815
_refine_diff_density_min -1.057
_refine_diff_density_rms 0.098
_refine_ls_abs_structure_details 'Flack H D (1983), Acta Cryst. A39, 876-881'
_refine_ls_abs_structure_Flack 0.001(3)
_refine_ls_extinction_method none
_refine_ls_goodness_of_fit_ref 1.028
_refine_ls_hydrogen_treatment mixed
_refine_ls_matrix_type full
_refine_ls_number_parameters 1049
_refine_ls_number_reflns 11930
_refine_ls_number_restraints 87
_refine_ls_restrained_S_all 1.028
_refine_ls_R_factor_all 0.0569
_refine_ls_R_factor_gt 0.0544
_refine_ls_shift/su_max 0.001
_refine_ls_shift/su_mean 0.000
_refine_ls_structure_factor_coef Fsqd
_refine_ls_weighting_details 'calc w=1/[\s^2^(Fo^2^)+(0.1022P)^2^+0.4959P] where P=(Fo^2^+2Fc^2^)/3'
_refine_ls_weighting_scheme calc
_refine_ls_wR_factor_gt 0.1442
_refine_ls_wR_factor_ref 0.1470
_reflns_number_gt 11284
_reflns_number_total 11930
_reflns_threshold_expression >2sigma(I)
_cod_data_source_file ic3014943_si_002_4.cif
_cod_data_source_block claireacetatecu
_cod_original_cell_volume 4683.76(9)
_cod_database_code 4330130
_reflns_odcompleteness_completeness 99.95
_reflns_odcompleteness_iscentric 1
_reflns_odcompleteness_theta 66.97

loop_
_space_group_symop_id
_space_group_symop_operation_xyz
1 'x, y, z'
2 '-x, y+1/2, -z'

loop_
_atom_site_label
_atom_site_type_symbol
_atom_site_fract_x
_atom_site_fract_y
_atom_site_fract_z
_atom_site_U_iso_or_equiv
_atom_site_adp_type
_atom_site_occupancy
_atom_site_symmetry_multiplicity
_atom_site_calc_flag
_atom_site_refinement_flags
_atom_site_disorder_assembly
_atom_site_disorder_group
Co2 Co 0.86296(6) 0.60749(2) 0.84812(4) 0.01983(14) Uani 1 1 d . . .
Co3 Co 0.91555(6) 0.52350(3) 0.72566(4) 0.02134(15) Uani 1 1 d . . .
Co4 Co 1.05191(6) 0.62870(3) 0.69999(4) 0.02099(14) Uani 1 1 d . . .
Co1 Co 1.14243(6) 0.57568(2) 0.85480(4) 0.02006(14) Uani 1 1 d . . .
O1A O 1.1036(3) 0.55065(12) 0.73599(17) 0.0220(5) Uani 1 1 d . . .
O1C O 0.8681(2) 0.60498(11) 0.72350(17) 0.0214(5) Uani 1 1 d . . .
O1D O 0.9613(3) 0.53662(11) 0.84465(17) 0.0214(6) Uani 1 1 d . . .
O3E O 0.6898(3) 0.56824(12) 0.83424(19) 0.0273(6) Uani 1 1 d . . .
O3F O 1.3084(3) 0.60974(13) 0.82330(19) 0.0271(6) Uani 1 1 d . . .
O1B O 1.0381(3) 0.64165(10) 0.81872(17) 0.0208(5) Uani 1 1 d . . .
O2F O 1.2382(3) 0.65219(13) 0.71453(19) 0.0268(6) Uani 1 1 d . . .
N14B N 0.8052(3) 0.68234(14) 0.8776(2) 0.0233(7) Uani 1 1 d . . .
N4D N 0.8807(3) 0.57928(15) 0.9698(2) 0.0252(7) Uani 1 1 d . . .
N14A N 0.9805(4) 0.44650(15) 0.7088(2) 0.0284(8) Uani 1 1 d . . .
N14D N 1.2160(3) 0.51293(14) 0.9205(2) 0.0242(7) Uani 1 1 d . . .
N4B N 1.1445(3) 0.62761(15) 0.9588(2) 0.0254(7) Uani 1 1 d . . .
C3D C 0.9002(4) 0.52767(17) 0.9714(3) 0.0232(8) Uani 1 1 d . . .
C2A C 1.1906(4) 0.52907(17) 0.6883(3) 0.0248(8) Uani 1 1 d . . .
H2A H 1.2726 0.5466 0.7031 0.030 Uiso 1 1 calc R . .
N11A N 1.1755(4) 0.51984(17) 0.5409(2) 0.0327(8) Uani 1 1 d . . .
H11A H 1.2142 0.4894 0.5375 0.039 Uiso 1 1 calc R . .
N14C N 0.9772(4) 0.69638(14) 0.6439(2) 0.0258(7) Uani 1 1 d . . .
N11C N 0.7336(4) 0.58896(17) 0.5256(2) 0.0317(8) Uani 1 1 d . . .
H11C H 0.6896 0.6165 0.5086 0.038 Uiso 1 1 calc R . .
C5B C 1.1691(5) 0.6293(2) 1.0389(3) 0.0311(9) Uani 1 1 d . . .
C3C C 0.7833(4) 0.58080(18) 0.5993(3) 0.0255(8) Uani 1 1 d . . .
N11B N 1.1266(4) 0.71085(16) 0.9975(2) 0.0336(8) Uani 1 1 d . . .
H11B H 1.1146 0.7452 0.9947 0.040 Uiso 1 1 calc R . .
C13B C 0.8632(4) 0.72744(16) 0.8665(3) 0.0255(8) Uani 1 1 d . . .
N4A N 1.0919(3) 0.59031(15) 0.5935(2) 0.0255(7) Uani 1 1 d . . .
C12D C 1.0242(4) 0.45499(16) 0.9097(3) 0.0269(9) Uani 1 1 d . . .
H12A H 0.9918 0.4282 0.9447 0.032 Uiso 1 1 calc R . .
H12B H 1.0331 0.4377 0.8592 0.032 Uiso 1 1 calc R . .
C15A C 0.9146(5) 0.39883(19) 0.7022(3) 0.0334(10) Uani 1 1 d . . .
C5C C 0.8358(4) 0.51275(19) 0.5343(3) 0.0305(9) Uani 1 1 d . . .
C3B C 1.1171(4) 0.67610(17) 0.9379(3) 0.0241(8) Uani 1 1 d . . .
C13D C 1.1510(4) 0.47178(16) 0.9426(3) 0.0260(8) Uani 1 1 d . . .
C15C C 1.0412(5) 0.73546(18) 0.6056(3) 0.0288(9) Uani 1 1 d . . .
C1F C 1.3227(4) 0.63874(17) 0.7660(3) 0.0258(8) Uani 1 1 d . . .
N11D N 0.8893(4) 0.50557(16) 1.0414(2) 0.0294(8) Uani 1 1 d . . .
H11D H 0.8982 0.4719 1.0535 0.035 Uiso 1 1 calc R . .
C17C C 1.2045(6) 0.7871(2) 0.5587(3) 0.0418(12) Uani 1 1 d . . .
H17C H 1.2907 0.7949 0.5566 0.050 Uiso 1 1 calc R . .
C5D C 0.8577(4) 0.59210(19) 1.0459(3) 0.0292(9) Uani 1 1 d . . .
C5A C 1.0737(4) 0.59506(19) 0.5131(3) 0.0288(9) Uani 1 1 d . . .
C16C C 1.1693(5) 0.7450(2) 0.6046(3) 0.0360(10) Uani 1 1 d . . .
H16C H 1.2296 0.7240 0.6336 0.043 Uiso 1 1 calc R . .
C10B C 1.1588(6) 0.6817(2) 1.0637(3) 0.0393(11) Uani 1 1 d . . .
C4F C 1.4521(5) 0.6604(3) 0.7564(3) 0.0412(12) Uani 1 1 d . . .
H4FA H 1.4609 0.6951 0.7814 0.049 Uiso 1 1 calc R . .
H4FB H 1.4640 0.6640 0.7011 0.049 Uiso 1 1 calc R . .
H4FC H 1.5150 0.6362 0.7804 0.049 Uiso 1 1 calc R . .
C12B C 0.9905(4) 0.73435(17) 0.8377(3) 0.0254(8) Uani 1 1 d . . .
H12C H 1.0283 0.7668 0.8615 0.031 Uiso 1 1 calc R . .
H12D H 0.9800 0.7403 0.7811 0.031 Uiso 1 1 calc R . .
C10C C 0.7651(5) 0.5461(2) 0.4830(3) 0.0358(10) Uani 1 1 d . . .
C6A C 1.0157(5) 0.6344(2) 0.4669(3) 0.0364(10) Uani 1 1 d . . .
H6A H 0.9803 0.6648 0.4890 0.044 Uiso 1 1 calc R . .
C3A C 1.1521(4) 0.54540(18) 0.6064(3) 0.0256(8) Uani 1 1 d . . .
C16B C 0.5978(4) 0.6646(2) 0.9337(3) 0.0337(10) Uani 1 1 d . . .
H16B H 0.6027 0.6272 0.9314 0.040 Uiso 1 1 calc R . .
C10D C 0.8617(5) 0.5459(2) 1.0901(3) 0.0322(9) Uani 1 1 d . . .
N21A N 1.1112(4) 0.38195(16) 0.6799(3) 0.0351(9) Uani 1 1 d . . .
H21A H 1.1808 0.3660 0.6693 0.042 Uiso 1 1 calc R . .
C16D C 1.4307(4) 0.5462(2) 0.9711(3) 0.0348(10) Uani 1 1 d . . .
H16D H 1.4318 0.5765 0.9386 0.042 Uiso 1 1 calc R . .
N21C N 0.8389(4) 0.74577(18) 0.5760(3) 0.0382(9) Uani 1 1 d . . .
H21C H 0.7660 0.7575 0.5563 0.046 Uiso 1 1 calc R . .
N21D N 1.2137(4) 0.44380(17) 0.9999(3) 0.0370(10) Uani 1 1 d . . .
H21D H 1.1866 0.4155 1.0229 0.044 Uiso 1 1 calc R . .
C13C C 0.8574(4) 0.70431(18) 0.6242(3) 0.0293(9) Uani 1 1 d . . .
C18C C 1.1156(6) 0.8181(2) 0.5158(4) 0.0454(13) Uani 1 1 d . . .
H18C H 1.1435 0.8460 0.4848 0.055 Uiso 1 1 calc R . .
C20C C 0.9542(5) 0.76678(19) 0.5628(3) 0.0334(10) Uani 1 1 d . . .
C2D C 0.9272(4) 0.49907(16) 0.8977(3) 0.0232(8) Uani 1 1 d . . .
H2D H 0.8473 0.4825 0.8761 0.028 Uiso 1 1 calc R . .
N21B N 0.7948(4) 0.76937(16) 0.8852(3) 0.0396(10) Uani 1 1 d . . .
H21B H 0.8164 0.8028 0.8811 0.047 Uiso 1 1 calc R . .
C19D C 1.4302(5) 0.4550(2) 1.0689(4) 0.0463(14) Uani 1 1 d . . .
H19D H 1.4303 0.4243 1.1005 0.056 Uiso 1 1 calc R . .
C12C C 0.7495(4) 0.67480(19) 0.6529(3) 0.0308(9) Uani 1 1 d . . .
H12E H 0.6771 0.6791 0.6143 0.037 Uiso 1 1 calc R . .
H12F H 0.7274 0.6919 0.7014 0.037 Uiso 1 1 calc R . .
C20A C 0.9949(5) 0.35834(19) 0.6842(3) 0.0348(10) Uani 1 1 d . . .
C2B C 1.0829(4) 0.68878(15) 0.8535(3) 0.0224(8) Uani 1 1 d . . .
H2B H 1.1617 0.6984 0.8296 0.027 Uiso 1 1 calc R . .
C8C C 0.7893(8) 0.4869(3) 0.3795(3) 0.0562(17) Uani 1 1 d . . .
H8C H 0.7734 0.4770 0.3267 0.067 Uiso 1 1 calc R . .
C8A C 1.0656(8) 0.5830(3) 0.3544(4) 0.0601(17) Uani 1 1 d . . .
H8A H 1.0629 0.5800 0.2996 0.072 Uiso 1 1 calc R . .
C20B C 0.6860(5) 0.7511(2) 0.9115(4) 0.0415(12) Uani 1 1 d . . .
C13A C 1.0972(4) 0.43424(18) 0.6951(3) 0.0276(9) Uani 1 1 d . . .
C9C C 0.7421(7) 0.5338(3) 0.4044(3) 0.0500(14) Uani 1 1 d . . .
H9C H 0.6959 0.5570 0.3698 0.060 Uiso 1 1 calc R . .
C7A C 1.0119(6) 0.6275(3) 0.3875(3) 0.0483(13) Uani 1 1 d . . .
H7A H 0.9719 0.6534 0.3545 0.058 Uiso 1 1 calc R . .
C19A C 0.9570(6) 0.3059(2) 0.6760(4) 0.0464(13) Uani 1 1 d . . .
H19A H 1.0135 0.2787 0.6641 0.056 Uiso 1 1 calc R . .
C6D C 0.8357(6) 0.6411(2) 1.0792(3) 0.0433(12) Uani 1 1 d . . .
H6D H 0.8344 0.6729 1.0498 0.052 Uiso 1 1 calc R . .
C9D C 0.8409(6) 0.5458(3) 1.1689(3) 0.0468(13) Uani 1 1 d . . .
H9D H 0.8427 0.5141 1.1985 0.056 Uiso 1 1 calc R . .
C8D C 0.8176(8) 0.5947(3) 1.2013(4) 0.0625(19) Uani 1 1 d . . .
H8D H 0.8025 0.5965 1.2546 0.075 Uiso 1 1 calc R . .
C10A C 1.1267(5) 0.5508(2) 0.4796(3) 0.0367(10) Uani 1 1 d . . .
C17B C 0.4969(5) 0.6896(2) 0.9635(4) 0.0458(13) Uani 1 1 d . . .
H17B H 0.4321 0.6691 0.9830 0.055 Uiso 1 1 calc R . .
C15D C 1.3295(4) 0.51139(18) 0.9673(3) 0.0273(8) Uani 1 1 d . . .
C19C C 0.9885(6) 0.8094(2) 0.5172(4) 0.0473(13) Uani 1 1 d . . .
H19C H 0.9283 0.8309 0.4889 0.057 Uiso 1 1 calc R . .
C6B C 1.1946(6) 0.5896(2) 1.0931(3) 0.0454(13) Uani 1 1 d . . .
H6B H 1.2005 0.5538 1.0775 0.054 Uiso 1 1 calc R . .
C9B C 1.1759(9) 0.6960(3) 1.1412(4) 0.066(2) Uani 1 1 d . . .
H9B H 1.1696 0.7318 1.1570 0.080 Uiso 1 1 calc R . .
C15B C 0.6911(4) 0.69633(17) 0.9075(3) 0.0273(9) Uani 1 1 d . . .
C18B C 0.4900(6) 0.7454(3) 0.9648(6) 0.064(2) Uani 1 1 d . . .
H18B H 0.4184 0.7616 0.9835 0.077 Uiso 1 1 calc R . .
C17A C 0.7523(7) 0.3355(3) 0.7023(5) 0.0578(17) Uani 1 1 d . . .
H17A H 0.6672 0.3270 0.7078 0.069 Uiso 1 1 calc R . .
C8B C 1.2019(13) 0.6567(3) 1.1935(5) 0.094(4) Uani 1 1 d . . .
H8B H 1.2142 0.6652 1.2470 0.113 Uiso 1 1 calc R . .
C17D C 1.5303(5) 0.5343(2) 1.0255(4) 0.0462(13) Uani 1 1 d . . .
H17D H 1.6003 0.5574 1.0304 0.055 Uiso 1 1 calc R . .
C20D C 1.3286(5) 0.46804(19) 1.0154(3) 0.0352(10) Uani 1 1 d . . .
C4E C 0.5335(5) 0.5055(3) 0.7974(4) 0.0492(15) Uani 1 1 d . . .
H4EA H 0.5343 0.4793 0.8390 0.059 Uiso 1 1 calc R . .
H4EB H 0.5070 0.4886 0.7478 0.059 Uiso 1 1 calc R . .
H4EC H 0.4750 0.5339 0.8076 0.059 Uiso 1 1 calc R . .
C18D C 1.5298(5) 0.4901(3) 1.0721(4) 0.0514(15) Uani 1 1 d . . .
H18D H 1.6002 0.4834 1.1076 0.062 Uiso 1 1 calc R . .
C7C C 0.8605(8) 0.4530(2) 0.4299(4) 0.0544(17) Uani 1 1 d . . .
H7C H 0.8930 0.4212 0.4103 0.065 Uiso 1 1 calc R . .
C9A C 1.1213(7) 0.5442(3) 0.3992(4) 0.0517(14) Uani 1 1 d . . .
H9A H 1.1552 0.5137 0.3767 0.062 Uiso 1 1 calc R . .
C16A C 0.7896(5) 0.3883(2) 0.7112(4) 0.0471(14) Uani 1 1 d . . .
H16A H 0.7326 0.4154 0.7226 0.057 Uiso 1 1 calc R . .
C18A C 0.8324(7) 0.2955(2) 0.6861(4) 0.0524(15) Uani 1 1 d . . .
H18A H 0.8022 0.2602 0.6818 0.063 Uiso 1 1 calc R . .
N4C N 0.8451(3) 0.53550(15) 0.6073(2) 0.0273(7) Uani 1 1 d . . .
C7D C 0.8157(9) 0.6412(3) 1.1580(4) 0.0613(19) Uani 1 1 d . . .
H7D H 0.8003 0.6739 1.1827 0.074 Uiso 1 1 calc R . .
C7B C 1.2111(11) 0.6036(3) 1.1702(4) 0.075(3) Uani 1 1 d . . .
H7B H 1.2289 0.5769 1.2082 0.090 Uiso 1 1 calc R . .
C19B C 0.5833(6) 0.7771(2) 0.9400(6) 0.064(2) Uani 1 1 d . . .
H19B H 0.5785 0.8146 0.9420 0.077 Uiso 1 1 calc R . .
C6C C 0.8838(5) 0.4652(2) 0.5076(3) 0.0388(11) Uani 1 1 d . . .
H6C H 0.9310 0.4421 0.5418 0.047 Uiso 1 1 calc R . .
O2E O 0.7342(3) 0.50426(13) 0.7514(2) 0.0283(6) Uani 1 1 d . . .
C12A C 1.2095(4) 0.46930(19) 0.7028(3) 0.0314(9) Uani 1 1 d . . .
H12G H 1.2693 0.4563 0.6664 0.038 Uiso 1 1 calc R . .
H12H H 1.2499 0.4648 0.7558 0.038 Uiso 1 1 calc R . .
C1E C 0.6629(4) 0.52819(18) 0.7937(3) 0.0266(8) Uani 1 1 d . . .
C2Q C 0.6737(14) 0.3675(4) 0.2127(12) 0.129(6) Uani 1 1 d . . .
H2Q H 0.6162 0.3674 0.1643 0.154 Uiso 1 1 calc R . .
O1Q O 0.7452(7) 0.4112(2) 0.1980(4) 0.0791(17) Uani 1 1 d . . .
H1Q H 0.7873 0.4049 0.1602 0.095 Uiso 1 1 calc R . .
C3Q C 0.5849(12) 0.3777(6) 0.2684(9) 0.114(5) Uani 1 1 d . . .
H3QA H 0.6209 0.3678 0.3201 0.136 Uiso 1 1 calc R . .
H3QB H 0.5090 0.3570 0.2554 0.136 Uiso 1 1 calc R . .
H3QC H 0.5639 0.4154 0.2678 0.136 Uiso 1 1 calc R . .
C4Q C 0.7280(11) 0.3156(4) 0.2067(7) 0.088(3) Uani 1 1 d . . .
H4QA H 0.7343 0.3069 0.1521 0.106 Uiso 1 1 calc R . .
H4QB H 0.6749 0.2895 0.2301 0.106 Uiso 1 1 calc R . .
H4QC H 0.8115 0.3153 0.2341 0.106 Uiso 1 1 calc R . .
C6 C 0.7668(4) 0.61498(17) 0.6691(3) 0.0252(8) Uani 1 1 d . . .
H6 H 0.6898 0.6024 0.6924 0.030 Uiso 1 1 calc R . .
O1Z O 0.3129(10) 0.4289(5) 0.5135(8) 0.059(3) Uani 0.67(2) 1 d PGU A 10
H1Z H 0.3112 0.4033 0.5443 0.071 Uiso 0.67(2) 1 calc PR A 10
C2Z C 0.4316(10) 0.4361(4) 0.4934(7) 0.087(4) Uiso 0.67(2) 1 d PGU A 10
H2ZA H 0.4316 0.4632 0.4520 0.105 Uiso 0.67(2) 1 calc PR A 10
H2ZB H 0.4630 0.4026 0.4726 0.105 Uiso 0.67(2) 1 calc PR A 10
C3Z C 0.5161(13) 0.4532(7) 0.5605(9) 0.135(9) Uiso 0.67(2) 1 d PGU A 10
H3ZA H 0.5891 0.4711 0.5420 0.162 Uiso 0.67(2) 1 calc PR A 10
H3ZB H 0.5436 0.4222 0.5913 0.162 Uiso 0.67(2) 1 calc PR A 10
H3ZC H 0.4715 0.4776 0.5926 0.162 Uiso 0.67(2) 1 calc PR A 10
O0AA O 0.597(2) 0.6566(7) 0.3054(13) 0.097(9) Uiso 0.34(3) 1 d PG A 32
C1Y C 0.3443(4) 0.29149(18) 0.5989(3) 0.0668(17) Uiso 0.836(9) 1 d PG B 7
O1Y O 0.3020(7) 0.3374(2) 0.6063(4) 0.084(2) Uiso 0.836(9) 1 d PGD B 7
O2Y O 0.3605(6) 0.2711(2) 0.5349(3) 0.0667(17) Uiso 0.836(9) 1 d PGD B 7
C2Y C 0.3706(9) 0.2587(3) 0.6711(3) 0.0668(17) Uiso 0.836(9) 1 d PG B 7
H2YA H 0.4584 0.2629 0.6904 0.080 Uiso 0.836(9) 1 calc PR B 7
H2YB H 0.3540 0.2214 0.6590 0.080 Uiso 0.836(9) 1 calc PR B 7
H2YC H 0.3166 0.2704 0.7109 0.080 Uiso 0.836(9) 1 calc PR B 7
O2Z O 0.3397(16) 0.4302(9) 0.5368(9) 0.048(5) Uani 0.33(2) 1 d PGU A 11
H2Z H 0.3417 0.3982 0.5497 0.058 Uiso 0.33(2) 1 calc PR A 11
C4Z C 0.4552(19) 0.4457(8) 0.5189(9) 0.075(7) Uiso 0.33(2) 1 d PGU A 11
H4ZA H 0.5005 0.4616 0.5652 0.090 Uiso 0.33(2) 1 calc PR A 11
H4ZB H 0.4468 0.4730 0.4779 0.090 Uiso 0.33(2) 1 calc PR A 11
C5Z C 0.528(2) 0.4007(10) 0.4918(11) 0.081(9) Uiso 0.33(2) 1 d PGU A 11
H5ZA H 0.5310 0.4027 0.4354 0.097 Uiso 0.33(2) 1 calc PR A 11
H5ZB H 0.4889 0.3674 0.5056 0.097 Uiso 0.33(2) 1 calc PR A 11
H5ZC H 0.6137 0.4021 0.5165 0.097 Uiso 0.33(2) 1 calc PR A 11
C6T C 0.1680(17) 0.3340(5) 0.8866(7) 0.061(4) Uani 0.485(18) 1 d PGDU C 10
H6TA H 0.1100 0.3588 0.8580 0.074 Uiso 0.485(18) 1 calc PR C 10
H6TB H 0.2544 0.3429 0.8751 0.074 Uiso 0.485(18) 1 calc PR C 10
O3T O 0.1552(5) 0.33832(18) 0.9712(3) 0.0618(13) Uani 1 1 d GDU . .
H3TA H 0.1173 0.3117 0.9863 0.074 Uiso 0.485(18) 1 calc PR C 10
H3T H 0.0960 0.3206 0.9868 0.074 Uiso 0.515(18) 1 calc PR C 9
C4T C 0.207(2) 0.3111(5) 0.9104(11) 0.094(7) Uani 0.515(18) 1 d PGDU C 9
H4TA H 0.1400 0.2996 0.8714 0.113 Uiso 0.515(18) 1 calc PR C 9
H4TB H 0.2530 0.2795 0.9306 0.113 Uiso 0.515(18) 1 calc PR C 9
C5T C 0.2955(13) 0.3494(5) 0.8742(7) 0.065(5) Uani 0.515(18) 1 d PGDU C 9
H5TA H 0.2825 0.3474 0.8176 0.079 Uiso 0.515(18) 1 calc PR C 9
H5TB H 0.3822 0.3399 0.8905 0.079 Uiso 0.515(18) 1 calc PR C 9
H5TC H 0.2789 0.3855 0.8912 0.079 Uiso 0.515(18) 1 calc PR C 9
O1V O 0.0999(11) 0.3672(2) 0.1563(4) 0.053(4) Uiso 0.202(10) 1 d PG D 14
C3V C 0.1001(10) 0.3907(2) 0.2210(4) 0.053(4) Uiso 0.202(10) 1 d PG D 14
O2V O 0.1220(10) 0.3683(2) 0.2840(4) 0.053(4) Uiso 0.202(10) 1 d PG D 14
C4V C 0.0663(9) 0.4486(2) 0.2204(3) 0.053(4) Uiso 0.202(10) 1 d PG D 14
H4VA H 0.1177 0.4677 0.1852 0.064 Uiso 0.202(10) 1 calc PR D 14
H4VB H 0.0813 0.4631 0.2729 0.064 Uiso 0.202(10) 1 calc PR D 14
H4VC H -0.0223 0.4528 0.2028 0.064 Uiso 0.202(10) 1 calc PR D 14
C2P C 0.4415(3) 0.66995(14) 0.4994(2) 0.081(3) Uani 1 1 d G . .
H2P H 0.4391 0.6994 0.5378 0.098 Uiso 1 1 calc R . .
C3P C 0.3501(3) 0.68304(16) 0.4312(2) 0.084(3) Uani 1 1 d G . .
H3PA H 0.3644 0.7193 0.4141 0.101 Uiso 1 1 calc R . .
H3PB H 0.2645 0.6798 0.4466 0.101 Uiso 1 1 calc R . .
H3PC H 0.3621 0.6585 0.3886 0.101 Uiso 1 1 calc R . .
C4P C 0.4147(2) 0.62065(14) 0.5391(2) 0.070(2) Uani 1 1 d G . .
H4PA H 0.4113 0.5914 0.5019 0.084 Uiso 1 1 calc R . .
H4PB H 0.3341 0.6237 0.5617 0.084 Uiso 1 1 calc R . .
H4PC H 0.4808 0.6139 0.5803 0.084 Uiso 1 1 calc R . .
O1P O 0.5664(3) 0.66779(15) 0.4734(2) 0.0668(16) Uani 1 1 d G . .
H1P H 0.5769 0.6934 0.4437 0.080 Uiso 1 1 calc R . .
C3R C 0.8545(3) 0.36010(9) 1.02152(15) 0.0466(14) Uani 1 1 d G . .
C4R C 0.7300(3) 0.37060(10) 0.97482(16) 0.078(2) Uani 1 1 d G . .
H4RA H 0.6902 0.4018 0.9956 0.094 Uiso 1 1 calc R . .
H4RB H 0.6750 0.3399 0.9785 0.094 Uiso 1 1 calc R . .
H4RC H 0.7449 0.3768 0.9204 0.094 Uiso 1 1 calc R . .
O1R O 0.8942(3) 0.39558(10) 1.06882(15) 0.0507(10) Uani 1 1 d G . .
O2R O 0.9125(3) 0.31899(9) 1.01039(16) 0.0621(13) Uani 1 1 d G . .
O3V O 0.1255(5) 0.3731(2) 0.1392(3) 0.0507(14) Uiso 0.798(10) 1 d PG D 15
H3V H 0.0607 0.3847 0.1145 0.061 Uiso 0.798(10) 1 calc PR D 15
C5V C 0.1367(5) 0.3951(2) 0.2109(3) 0.107(5) Uiso 0.798(10) 1 d PGD D 15
H5VA H 0.2125 0.3808 0.2400 0.129 Uiso 0.798(10) 1 calc PR D 15
H5VB H 0.0636 0.3848 0.2390 0.129 Uiso 0.798(10) 1 calc PR D 15
C6V C 0.1451(8) 0.4523(2) 0.2092(3) 0.088(4) Uiso 0.798(10) 1 d PGD D 15
H6VA H 0.1426 0.4662 0.2618 0.105 Uiso 0.798(10) 1 calc PR D 15
H6VB H 0.0746 0.4666 0.1762 0.105 Uiso 0.798(10) 1 calc PR D 15
H6VC H 0.2237 0.4628 0.1883 0.105 Uiso 0.798(10) 1 calc PR D 15
C7T C 0.138(3) 0.2794(6) 0.8627(3) 0.112(10) Uani 0.485(18) 1 d PGDU C 10
H7TA H 0.1303 0.2773 0.8060 0.135 Uiso 0.485(18) 1 calc PR C 10
H7TB H 0.0594 0.2687 0.8829 0.135 Uiso 0.485(18) 1 calc PR C 10
H7TC H 0.2055 0.2558 0.8831 0.135 Uiso 0.485(18) 1 calc PR C 10
O3 O 0.502(2) 0.6370(6) 0.2447(6) 0.117(14) Uiso 0.30(3) 1 d PG D 33

loop_
_atom_site_aniso_label
_atom_site_aniso_U_11
_atom_site_aniso_U_22
_atom_site_aniso_U_33
_atom_site_aniso_U_23
_atom_site_aniso_U_13
_atom_site_aniso_U_12
Co2 0.0180(3) 0.0154(3) 0.0263(3) -0.0003(2) 0.0035(2) -0.0006(2)
Co3 0.0178(3) 0.0193(3) 0.0271(3) -0.0034(2) 0.0021(2) -0.0003(2)
Co4 0.0175(3) 0.0211(3) 0.0244(3) 0.0019(2) 0.0022(2) 0.0001(2)
Co1 0.0172(3) 0.0179(3) 0.0251(3) 0.0022(2) 0.0013(2) -0.0006(2)
O1A 0.0189(13) 0.0246(13) 0.0231(14) -0.0019(11) 0.0042(11) -0.0027(11)
O1C 0.0166(12) 0.0206(13) 0.0268(14) 0.0019(11) -0.0007(10) -0.0013(11)
O1D 0.0188(13) 0.0180(13) 0.0276(15) 0.0023(11) 0.0035(11) 0.0002(10)
O3E 0.0195(13) 0.0259(14) 0.0370(16) -0.0023(12) 0.0055(12) -0.0031(11)
O3F 0.0189(13) 0.0284(14) 0.0341(16) 0.0061(13) 0.0024(11) -0.0015(12)
O1B 0.0190(13) 0.0172(13) 0.0262(14) 0.0001(10) 0.0014(11) -0.0010(10)
O2F 0.0183(13) 0.0301(15) 0.0319(16) 0.0068(12) 0.0003(11) -0.0047(11)
N14B 0.0212(16) 0.0181(15) 0.0306(18) -0.0011(13) 0.0014(13) 0.0011(13)
N4D 0.0235(16) 0.0240(16) 0.0280(18) -0.0002(14) 0.0021(13) 0.0003(14)
N14A 0.0252(18) 0.0219(17) 0.038(2) -0.0059(15) 0.0051(15) -0.0001(14)
N14D 0.0202(16) 0.0196(16) 0.0330(18) 0.0030(14) 0.0026(14) 0.0008(13)
N4B 0.0249(16) 0.0238(16) 0.0272(18) 0.0018(14) 0.0015(13) 0.0010(14)
C3D 0.0172(17) 0.0213(18) 0.031(2) 0.0047(16) 0.0017(15) -0.0024(15)
C2A 0.0194(18) 0.0233(19) 0.033(2) -0.0012(16) 0.0081(16) 0.0012(15)
N11A 0.0279(18) 0.038(2) 0.033(2) -0.0043(17) 0.0070(15) 0.0014(16)
N14C 0.0242(17) 0.0242(16) 0.0288(18) 0.0070(14) 0.0006(14) 0.0005(14)
N11C 0.0297(19) 0.040(2) 0.0245(18) 0.0035(15) -0.0028(14) -0.0056(16)
C5B 0.037(2) 0.031(2) 0.026(2) -0.0043(18) 0.0006(17) -0.0008(19)
C3C 0.0172(17) 0.028(2) 0.030(2) 0.0048(17) -0.0039(14) -0.0020(16)
N11B 0.044(2) 0.0229(18) 0.033(2) -0.0018(15) -0.0024(17) 0.0000(16)
C13B 0.0231(19) 0.0190(19) 0.033(2) 0.0006(16) -0.0024(16) 0.0017(15)
N4A 0.0207(16) 0.0288(17) 0.0274(18) 0.0009(14) 0.0051(13) 0.0008(13)
C12D 0.024(2) 0.0193(17) 0.038(2) 0.0031(16) 0.0036(17) -0.0003(15)
C15A 0.036(2) 0.026(2) 0.039(3) -0.0059(18) 0.0028(19) -0.0064(19)
C5C 0.029(2) 0.031(2) 0.033(2) -0.0042(18) 0.0069(17) -0.0111(17)
C3B 0.0212(18) 0.0207(18) 0.030(2) -0.0019(15) 0.0010(15) -0.0019(15)
C13D 0.027(2) 0.0168(17) 0.035(2) 0.0022(16) 0.0044(17) 0.0027(15)
C15C 0.032(2) 0.026(2) 0.029(2) 0.0025(17) 0.0027(18) -0.0030(17)
C1F 0.0203(19) 0.027(2) 0.030(2) 0.0025(16) 0.0037(15) -0.0009(16)
N11D 0.0323(19) 0.0245(17) 0.0310(19) 0.0076(15) 0.0005(15) -0.0011(15)
C17C 0.043(3) 0.038(3) 0.045(3) 0.008(2) 0.004(2) -0.011(2)
C5D 0.028(2) 0.029(2) 0.029(2) -0.0014(17) -0.0013(16) -0.0027(17)
C5A 0.027(2) 0.037(2) 0.023(2) -0.0002(17) 0.0032(16) -0.0063(17)
C16C 0.038(3) 0.029(2) 0.041(3) 0.005(2) 0.003(2) -0.0029(19)
C10B 0.053(3) 0.029(2) 0.036(3) -0.003(2) -0.002(2) 0.002(2)
C4F 0.023(2) 0.057(3) 0.044(3) 0.016(2) 0.0018(19) -0.009(2)
C12B 0.025(2) 0.0214(18) 0.031(2) 0.0019(16) 0.0047(16) -0.0012(16)
C10C 0.036(2) 0.043(3) 0.028(2) -0.0006(19) 0.0041(19) -0.013(2)
C6A 0.034(2) 0.045(3) 0.030(2) 0.003(2) 0.0011(18) -0.002(2)
C3A 0.0202(19) 0.0277(19) 0.030(2) -0.0005(16) 0.0066(16) -0.0015(16)
C16B 0.025(2) 0.030(2) 0.046(3) -0.005(2) 0.0063(19) -0.0005(18)
C10D 0.034(2) 0.034(2) 0.029(2) 0.0014(18) 0.0001(18) -0.0012(19)
N21A 0.035(2) 0.0244(18) 0.047(2) -0.0070(17) 0.0101(18) 0.0034(16)
C16D 0.025(2) 0.034(2) 0.045(3) 0.011(2) -0.0020(19) -0.0051(19)
N21C 0.032(2) 0.032(2) 0.049(3) 0.0126(18) -0.0029(18) 0.0017(17)
N21D 0.0271(19) 0.0289(19) 0.054(3) 0.0185(18) -0.0015(18) -0.0012(16)
C13C 0.032(2) 0.0236(19) 0.032(2) 0.0015(17) -0.0009(17) 0.0025(17)
C18C 0.051(3) 0.035(3) 0.051(3) 0.018(2) 0.008(3) -0.008(2)
C20C 0.037(3) 0.028(2) 0.035(2) 0.0053(19) 0.0023(19) 0.0003(19)
C2D 0.0191(18) 0.0186(17) 0.032(2) 0.0019(15) 0.0006(15) -0.0026(14)
N21B 0.032(2) 0.0169(17) 0.071(3) -0.0049(18) 0.007(2) 0.0002(15)
C19D 0.035(3) 0.045(3) 0.057(4) 0.025(3) -0.005(2) 0.001(2)
C12C 0.026(2) 0.031(2) 0.035(2) 0.0045(18) -0.0016(17) 0.0043(17)
C20A 0.040(3) 0.024(2) 0.041(3) -0.0048(18) 0.005(2) 0.0001(19)
C2B 0.0217(18) 0.0158(17) 0.030(2) -0.0012(15) 0.0016(15) -0.0026(14)
C8C 0.088(5) 0.054(3) 0.027(3) -0.013(2) 0.008(3) -0.016(3)
C8A 0.077(5) 0.073(4) 0.030(3) -0.001(3) 0.006(3) -0.006(4)
C20B 0.029(2) 0.026(2) 0.069(4) -0.006(2) 0.006(2) 0.0013(19)
C13A 0.030(2) 0.025(2) 0.029(2) -0.0039(16) 0.0047(17) 0.0044(17)
C9C 0.069(4) 0.051(3) 0.029(3) 0.000(2) 0.000(2) -0.009(3)
C7A 0.054(3) 0.060(3) 0.031(3) 0.010(2) 0.001(2) -0.003(3)
C19A 0.062(4) 0.023(2) 0.055(3) -0.004(2) 0.008(3) -0.001(2)
C6D 0.065(4) 0.033(2) 0.032(3) -0.005(2) 0.000(2) 0.004(2)
C9D 0.062(4) 0.050(3) 0.028(3) 0.008(2) 0.003(2) 0.002(3)
C8D 0.094(5) 0.068(4) 0.026(3) -0.009(3) 0.012(3) 0.001(4)
C10A 0.038(3) 0.039(3) 0.034(3) -0.005(2) 0.007(2) -0.002(2)
C17B 0.034(3) 0.043(3) 0.062(4) -0.011(3) 0.014(2) -0.002(2)
C15D 0.0202(19) 0.027(2) 0.035(2) 0.0035(17) 0.0034(16) 0.0029(16)
C19C 0.053(3) 0.037(3) 0.051(3) 0.016(2) 0.002(3) 0.001(2)
C6B 0.064(4) 0.038(3) 0.035(3) 0.000(2) 0.008(2) 0.010(3)
C9B 0.119(7) 0.042(3) 0.035(3) -0.012(3) -0.010(4) 0.014(4)
C15B 0.0209(19) 0.025(2) 0.037(2) -0.0067(17) 0.0033(17) 0.0024(16)
C18B 0.037(3) 0.046(3) 0.111(6) -0.026(4) 0.021(3) 0.007(3)
C17A 0.051(3) 0.040(3) 0.083(5) -0.009(3) 0.008(3) -0.019(3)
C8B 0.189(12) 0.055(4) 0.036(4) -0.008(3) -0.012(5) 0.026(6)
C17D 0.027(2) 0.047(3) 0.062(4) 0.016(3) -0.011(2) -0.007(2)
C20D 0.027(2) 0.029(2) 0.049(3) 0.014(2) 0.001(2) 0.0035(18)
C4E 0.027(2) 0.049(3) 0.074(4) -0.026(3) 0.015(2) -0.013(2)
C18D 0.031(3) 0.060(4) 0.061(4) 0.021(3) -0.011(2) 0.000(2)
C7C 0.085(5) 0.039(3) 0.042(3) -0.014(2) 0.021(3) -0.011(3)
C9A 0.062(4) 0.059(4) 0.035(3) -0.009(3) 0.010(3) 0.001(3)
C16A 0.033(3) 0.032(3) 0.077(4) -0.008(3) 0.006(3) -0.004(2)
C18A 0.060(4) 0.028(2) 0.069(4) -0.007(3) 0.002(3) -0.012(2)
N4C 0.0214(17) 0.0307(18) 0.0298(19) -0.0042(15) 0.0019(14) -0.0027(14)
C7D 0.100(6) 0.047(3) 0.037(3) -0.012(3) 0.006(3) 0.008(3)
C7B 0.142(8) 0.052(4) 0.031(3) 0.004(3) -0.005(4) 0.027(5)
C19B 0.038(3) 0.031(3) 0.125(7) -0.019(3) 0.021(4) 0.008(2)
C6C 0.043(3) 0.038(3) 0.037(3) -0.008(2) 0.009(2) -0.006(2)
O2E 0.0197(14) 0.0254(14) 0.0403(17) -0.0050(13) 0.0056(12) -0.0029(11)
C12A 0.027(2) 0.031(2) 0.036(2) 0.0021(18) 0.0030(17) 0.0060(18)
C1E 0.0196(19) 0.0259(19) 0.034(2) -0.0030(17) 0.0010(16) -0.0031(16)
C2Q 0.114(10) 0.066(6) 0.219(18) -0.012(8) 0.095(11) -0.002(6)
O1Q 0.102(5) 0.066(3) 0.072(4) 0.000(3) 0.025(3) 0.002(3)
C3Q 0.096(8) 0.125(10) 0.129(11) -0.003(8) 0.060(8) -0.007(7)
C4Q 0.097(7) 0.066(5) 0.106(8) 0.030(5) 0.033(6) 0.015(5)
C6 0.0144(17) 0.028(2) 0.033(2) 0.0023(17) -0.0001(15) 0.0002(15)
O1Z 0.052(5) 0.064(5) 0.062(7) -0.014(5) 0.011(5) 0.021(4)
O2Z 0.046(10) 0.048(9) 0.052(12) 0.001(8) 0.012(8) 0.011(7)
C6T 0.091(11) 0.035(7) 0.056(8) 0.015(6) -0.008(7) 0.022(7)
O3T 0.079(3) 0.038(2) 0.069(3) -0.008(2) 0.014(3) -0.006(2)
C4T 0.127(15) 0.065(11) 0.093(13) -0.050(10) 0.022(12) -0.001(11)
C5T 0.070(9) 0.074(9) 0.058(8) -0.030(7) 0.036(7) 0.002(7)
C2P 0.039(3) 0.089(6) 0.116(8) 0.035(6) 0.004(4) 0.003(4)
C3P 0.043(4) 0.111(7) 0.096(7) 0.029(6) -0.003(4) 0.010(4)
C4P 0.041(3) 0.090(6) 0.079(5) 0.013(4) 0.005(3) -0.012(4)
O1P 0.032(2) 0.071(3) 0.097(4) 0.049(3) 0.006(2) 0.004(2)
C3R 0.062(4) 0.026(2) 0.053(3) 0.007(2) 0.014(3) -0.012(2)
C4R 0.081(6) 0.072(5) 0.080(6) 0.008(4) -0.008(4) -0.014(4)
O1R 0.066(3) 0.0298(18) 0.057(3) 0.0062(17) 0.012(2) -0.0006(18)
O2R 0.080(3) 0.027(2) 0.080(3) -0.004(2) 0.011(3) -0.006(2)
C7T 0.20(3) 0.080(13) 0.053(10) -0.030(9) 0.014(13) -0.072(15)

loop_
_atom_type_symbol
_atom_type_description
_atom_type_scat_dispersion_real
_atom_type_scat_dispersion_imag
_atom_type_scat_source
C C 0.0181 0.0091 'International Tables Vol C Tables 4.2.6.8 and 6.1.1.4'
H H 0.0000 0.0000 'International Tables Vol C Tables 4.2.6.8 and 6.1.1.4'
Co Co -2.3653 3.6143 'International Tables Vol C Tables 4.2.6.8 and 6.1.1.4'
N N 0.0311 0.0180 'International Tables Vol C Tables 4.2.6.8 and 6.1.1.4'
O O 0.0492 0.0322 'International Tables Vol C Tables 4.2.6.8 and 6.1.1.4'

loop_
_exptl_crystal_face_index_h
_exptl_crystal_face_index_k
_exptl_crystal_face_index_l
_exptl_crystal_face_perp_dist
_exptl_oxdiff_crystal_face_indexfrac_h
_exptl_oxdiff_crystal_face_indexfrac_k
_exptl_oxdiff_crystal_face_indexfrac_l
_exptl_oxdiff_crystal_face_x
_exptl_oxdiff_crystal_face_y
_exptl_oxdiff_crystal_face_z
0 0 1 0.0672 -0.0002 -0.0009 0.9997 -0.0158 0.0245 0.0844
0 0 -1 0.1134 0.0002 0.0009 -0.9997 0.0158 -0.0245 -0.0844
-1 0 0 0.1922 -0.9993 -0.0003 -0.0008 0.0845 0.1129 -0.0290
1 0 0 0.2049 0.9993 0.0003 0.0008 -0.0845 -0.1129 0.0290
0 1 0 0.1064 -0.0004 0.9997 0.0004 0.0487 -0.0316 0.0183
0 -1 0 0.1117 0.0004 -0.9997 -0.0004 -0.0487 0.0316 -0.0183
0 1 1 0.0557 -0.0005 0.9988 1.0002 0.0329 -0.0071 0.1027
0 -1 1 0.0724 0.0002 -1.0007 0.9993 -0.0645 0.0561 0.0661

loop_
_geom_angle_atom_site_label_1
_geom_angle_atom_site_label_2
_geom_angle_atom_site_label_3
_geom_angle
O1C Co2 O1B 71.72(11)
O1C Co2 N4D 158.53(13)
O1D Co2 O1C 83.86(11)
O1D Co2 O3E 92.01(12)
O1D Co2 O1B 83.45(11)
O1D Co2 N4D 75.21(13)
O3E Co2 O1C 87.95(12)
O3E Co2 O1B 159.50(12)
O3E Co2 N4D 88.03(13)
O1B Co2 N4D 109.90(12)
N14B Co2 O1C 107.75(13)
N14B Co2 O1D 163.11(14)
N14B Co2 O3E 100.45(13)
N14B Co2 O1B 88.57(13)
N14B Co2 N4D 93.72(14)
O1A Co3 N4C 107.13(13)
O1C Co3 O1A 84.96(11)
O1C Co3 N4C 77.30(13)
O1D Co3 O1A 73.77(11)
O1D Co3 O1C 84.33(11)
O1D Co3 N4C 161.39(13)
N14A Co3 O1A 89.33(14)
N14A Co3 O1C 168.94(14)
N14A Co3 O1D 103.18(14)
N14A Co3 N4C 95.43(16)
O2E Co3 O1A 162.17(13)
O2E Co3 O1C 90.23(12)
O2E Co3 O1D 88.70(12)
O2E Co3 N14A 97.97(14)
O2E Co3 N4C 88.43(14)
O1A Co4 O1C 84.63(11)
O1A Co4 N4A 76.58(13)
O1C Co4 N4A 106.62(13)
O1B Co4 O1A 83.97(11)
O1B Co4 O1C 73.68(11)
O1B Co4 N4A 160.37(13)
O2F Co4 O1A 90.23(12)
O2F Co4 O1C 162.10(12)
O2F Co4 O1B 88.76(12)
O2F Co4 N14C 98.71(14)
O2F Co4 N4A 88.74(14)
N14C Co4 O1A 166.79(14)
N14C Co4 O1C 89.58(13)
N14C Co4 O1B 105.80(13)
N14C Co4 N4A 93.82(15)
O1A Co1 O1D 71.70(11)
O1A Co1 N4B 158.59(13)
O1D Co1 N4B 106.57(12)
O3F Co1 O1A 88.68(12)
O3F Co1 O1D 160.22(12)
O3F Co1 N4B 90.75(13)
O1B Co1 O1A 83.71(12)
O1B Co1 O1D 83.32(11)
O1B Co1 O3F 92.32(12)
O1B Co1 N4B 74.93(13)
N14D Co1 O1A 109.53(13)
N14D Co1 O1D 89.74(13)
N14D Co1 O3F 99.41(13)
N14D Co1 O1B 162.35(13)
N14D Co1 N4B 91.68(14)
Co3 O1A Co4 92.96(12)
Co3 O1A Co1 106.58(12)
Co4 O1A Co1 91.89(12)
C2A O1A Co3 119.7(3)
C2A O1A Co4 111.0(2)
C2A O1A Co1 125.9(3)
Co3 O1C Co2 92.06(11)
Co3 O1C Co4 93.02(11)
Co4 O1C Co2 106.21(12)
C6 O1C Co2 125.7(2)
C6 O1C Co3 111.0(2)
C6 O1C Co4 120.0(2)
Co2 O1D Co3 94.85(12)
Co2 O1D Co1 93.33(11)
Co3 O1D Co1 106.76(12)
C2D O1D Co2 114.2(2)
C2D O1D Co3 119.0(2)
C2D O1D Co1 122.5(2)
C1E O3E Co2 127.4(3)
C1F O3F Co1 127.5(3)
Co4 O1B Co2 107.32(13)
Co1 O1B Co2 93.77(11)
Co1 O1B Co4 95.22(12)
C2B O1B Co2 120.8(2)
C2B O1B Co4 120.3(2)
C2B O1B Co1 113.3(2)
C1F O2F Co4 129.5(3)
C13B N14B Co2 127.0(3)
C13B N14B C15B 105.6(4)
C15B N14B Co2 127.2(3)
C3D N4D Co2 109.8(3)
C3D N4D C5D 104.4(4)
C5D N4D Co2 144.3(3)
C15A N14A Co3 129.9(3)
C13A N14A Co3 124.7(3)
C13A N14A C15A 105.2(4)
C13D N14D Co1 125.0(3)
C13D N14D C15D 105.2(4)
C15D N14D Co1 127.7(3)
C5B N4B Co1 144.4(3)
C3B N4B Co1 110.0(3)
C3B N4B C5B 105.5(4)
N4D C3D N11D 113.8(4)
N4D C3D C2D 119.6(4)
N11D C3D C2D 126.5(4)
O1A C2A H2A 106.9
O1A C2A C3A 107.6(3)
O1A C2A C12A 111.8(4)
C3A C2A H2A 106.9
C3A C2A C12A 116.4(4)
C12A C2A H2A 106.9
C3A N11A H11A 126.6
C3A N11A C10A 106.8(4)
C10A N11A H11A 126.6
C15C N14C Co4 127.7(3)
C13C N14C Co4 125.0(3)
C13C N14C C15C 106.0(4)
C3C N11C H11C 126.5
C3C N11C C10C 106.9(4)
C10C N11C H11C 126.5
N4B C5B C10B 108.7(4)
C6B C5B N4B 131.6(5)
C6B C5B C10B 119.6(5)
N11C C3C C6 127.1(4)
N4C C3C N11C 112.6(4)
N4C C3C C6 120.1(4)
C3B N11B H11B 126.7
C3B N11B C10B 106.5(4)
C10B N11B H11B 126.7
N14B C13B C12B 126.9(4)
N14B C13B N21B 112.0(4)
N21B C13B C12B 121.1(4)
C5A N4A Co4 142.4(3)
C3A N4A Co4 111.8(3)
C3A N4A C5A 105.8(4)
H12A C12D H12B 107.4
C13D C12D H12A 108.3
C13D C12D H12B 108.3
C13D C12D C2D 115.7(4)
C2D C12D H12A 108.3
C2D C12D H12B 108.3
C20A C15A N14A 109.6(4)
C16A C15A N14A 130.1(5)
C16A C15A C20A 120.3(5)
N4C C5C C10C 108.9(4)
N4C C5C C6C 131.0(5)
C6C C5C C10C 120.1(5)
N4B C3B N11B 113.4(4)
N4B C3B C2B 119.9(4)
N11B C3B C2B 126.6(4)
N14D C13D C12D 126.6(4)
N14D C13D N21D 112.3(4)
N21D C13D C12D 121.1(4)
C16C C15C N14C 130.4(4)
C20C C15C N14C 108.7(4)
C20C C15C C16C 120.9(4)
O3F C1F O2F 126.1(4)
O3F C1F C4F 118.0(4)
O2F C1F C4F 115.9(4)
C3D N11D H11D 126.8
C3D N11D C10D 106.4(4)
C10D N11D H11D 126.8
C16C C17C H17C 119.2
C16C C17C C18C 121.6(5)
C18C C17C H17C 119.2
N4D C5D C10D 108.8(4)
C6D C5D N4D 130.1(4)
C6D C5D C10D 121.0(5)
N4A C5A C10A 108.3(4)
C6A C5A N4A 131.0(4)
C6A C5A C10A 120.7(5)
C15C C16C H16C 121.7
C17C C16C C15C 116.7(5)
C17C C16C H16C 121.7
N11B C10B C5B 105.7(4)
N11B C10B C9B 131.9(5)
C9B C10B C5B 122.4(5)
C1F C4F H4FA 109.5
C1F C4F H4FB 109.5
C1F C4F H4FC 109.5
H4FA C4F H4FB 109.5
H4FA C4F H4FC 109.5
H4FB C4F H4FC 109.5
C13B C12B H12C 108.2
C13B C12B H12D 108.2
C13B C12B C2B 116.5(4)
H12C C12B H12D 107.3
C2B C12B H12C 108.2
C2B C12B H12D 108.2
N11C C10C C5C 106.2(4)
N11C C10C C9C 132.0(6)
C9C C10C C5C 121.8(5)
C5A C6A H6A 121.4
C7A C6A C5A 117.2(5)
C7A C6A H6A 121.4
N11A C3A C2A 127.4(4)
N4A C3A C2A 119.4(4)
N4A C3A N11A 113.1(4)
C17B C16B H16B 121.2
C15B C16B H16B 121.2
C15B C16B C17B 117.6(5)
N11D C10D C5D 106.5(4)
N11D C10D C9D 131.1(5)
C5D C10D C9D 122.4(5)
C20A N21A H21A 126.4
C13A N21A H21A 126.4
C13A N21A C20A 107.1(4)
C15D C16D H16D 121.8
C15D C16D C17D 116.5(5)
C17D C16D H16D 121.8
C13C N21C H21C 125.9
C13C N21C C20C 108.2(4)
C20C N21C H21C 125.9
C13D N21D H21D 126.4
C13D N21D C20D 107.1(4)
C20D N21D H21D 126.4
N14C C13C N21C 111.8(4)
N14C C13C C12C 127.1(4)
N21C C13C C12C 121.0(4)
C17C C18C H18C 118.9
C19C C18C C17C 122.2(5)
C19C C18C H18C 118.9
C15C C20C C19C 122.8(5)
N21C C20C C15C 105.4(4)
N21C C20C C19C 131.8(5)
O1D C2D C3D 107.9(3)
O1D C2D C12D 112.2(3)
O1D C2D H2D 107.5
C3D C2D C12D 114.0(4)
C3D C2D H2D 107.5
C12D C2D H2D 107.5
C13B N21B H21B 125.9
C13B N21B C20B 108.1(4)
C20B N21B H21B 125.9
C20D C19D H19D 122.3
C18D C19D H19D 122.3
C18D C19D C20D 115.5(5)
C13C C12C H12E 107.9
C13C C12C H12F 107.9
C13C C12C C6 117.6(4)
H12E C12C H12F 107.2
C6 C12C H12E 107.9
C6 C12C H12F 107.9
C15A C20A N21A 105.7(4)
C15A C20A C19A 123.0(5)
N21A C20A C19A 131.3(5)
O1B C2B C3B 106.4(3)
O1B C2B C12B 111.6(3)
O1B C2B H2B 107.5
C3B C2B C12B 115.9(4)
C3B C2B H2B 107.5
C12B C2B H2B 107.5
C9C C8C H8C 119.1
C9C C8C C7C 121.9(5)
C7C C8C H8C 119.1
C7A C8A H8A 119.3
C9A C8A H8A 119.3
C9A C8A C7A 121.4(6)
N21B C20B C15B 106.4(4)
N21B C20B C19B 132.3(5)
C15B C20B C19B 121.3(5)
N14A C13A N21A 112.4(4)
N14A C13A C12A 127.6(4)
N21A C13A C12A 119.6(4)
C10C C9C H9C 121.4
C8C C9C C10C 117.2(6)
C8C C9C H9C 121.4
C6A C7A C8A 121.7(6)
C6A C7A H7A 119.2
C8A C7A H7A 119.2
C20A C19A H19A 121.8
C18A C19A C20A 116.4(5)
C18A C19A H19A 121.8
C5D C6D H6D 121.6
C5D C6D C7D 116.7(5)
C7D C6D H6D 121.6
C10D C9D H9D 122.0
C8D C9D C10D 116.1(5)
C8D C9D H9D 122.0
C9D C8D H8D 119.0
C9D C8D C7D 122.0(5)
C7D C8D H8D 119.0
N11A C10A C5A 106.0(4)
N11A C10A C9A 132.6(5)
C9A C10A C5A 121.4(5)
C16B C17B H17B 119.9
C16B C17B C18B 120.2(5)
C18B C17B H17B 119.9
C16D C15D N14D 130.0(4)
C20D C15D N14D 108.8(4)
C20D C15D C16D 121.1(4)
C18C C19C C20C 115.7(5)
C18C C19C H19C 122.1
C20C C19C H19C 122.1
C5B C6B H6B 120.9
C7B C6B C5B 118.3(6)
C7B C6B H6B 120.9
C10B C9B H9B 121.4
C8B C9B C10B 117.3(6)
C8B C9B H9B 121.4
C16B C15B N14B 130.2(4)
C16B C15B C20B 121.9(4)
C20B C15B N14B 107.9(4)
C17B C18B H18B 118.8
C19B C18B C17B 122.4(5)
C19B C18B H18B 118.8
C16A C17A H17A 118.4
C18A C17A H17A 118.4
C18A C17A C16A 123.3(6)
C9B C8B H8B 119.3
C9B C8B C7B 121.5(7)
C7B C8B H8B 119.3
C16D C17D H17D 119.0
C18D C17D C16D 122.0(5)
C18D C17D H17D 119.0
N21D C20D C19D 130.8(5)
C15D C20D N21D 106.5(4)
C15D C20D C19D 122.7(5)
H4EA C4E H4EB 109.5
H4EA C4E H4EC 109.5
H4EB C4E H4EC 109.5
C1E C4E H4EA 109.5
C1E C4E H4EB 109.5
C1E C4E H4EC 109.5
C19D C18D H18D 118.9
C17D C18D C19D 122.2(5)
C17D C18D H18D 118.9
C8C C7C H7C 119.5
C6C C7C C8C 121.0(6)
C6C C7C H7C 119.5
C8A C9A C10A 117.6(6)
C8A C9A H9A 121.2
C10A C9A H9A 121.2
C15A C16A C17A 116.2(6)
C15A C16A H16A 121.9
C17A C16A H16A 121.9
C19A C18A H18A 119.6
C17A C18A C19A 120.8(5)
C17A C18A H18A 119.6
C3C N4C Co3 110.9(3)
C3C N4C C5C 105.4(4)
C5C N4C Co3 143.7(3)
C6D C7D H7D 119.1
C8D C7D C6D 121.7(6)
C8D C7D H7D 119.1
C6B C7B C8B 121.0(6)
C6B C7B H7B 119.5
C8B C7B H7B 119.5
C20B C19B H19B 121.8
C18B C19B C20B 116.5(5)
C18B C19B H19B 121.8
C5C C6C H6C 121.0
C7C C6C C5C 118.1(6)
C7C C6C H6C 121.0
C1E O2E Co3 129.3(3)
C2A C12A H12G 107.8
C2A C12A H12H 107.8
C13A C12A C2A 118.2(4)
C13A C12A H12G 107.8
C13A C12A H12H 107.8
H12G C12A H12H 107.1
O3E C1E C4E 117.1(4)
O3E C1E O2E 126.4(4)
O2E C1E C4E 116.5(4)
O1Q C2Q H2Q 99.4
O1Q C2Q C3Q 112.8(11)
O1Q C2Q C4Q 118.8(10)
C3Q C2Q H2Q 99.4
C3Q C2Q C4Q 120.4(13)
C4Q C2Q H2Q 99.4
C2Q O1Q H1Q 109.5
C2Q C3Q H3QA 109.5
C2Q C3Q H3QB 109.5
C2Q C3Q H3QC 109.5
H3QA C3Q H3QB 109.5
H3QA C3Q H3QC 109.5
H3QB C3Q H3QC 109.5
C2Q C4Q H4QA 109.5
C2Q C4Q H4QB 109.5
C2Q C4Q H4QC 109.5
H4QA C4Q H4QB 109.5
H4QA C4Q H4QC 109.5
H4QB C4Q H4QC 109.5
O1C C6 C3C 107.5(3)
O1C C6 C12C 111.9(4)
O1C C6 H6 107.1
C3C C6 C12C 115.8(4)
C3C C6 H6 107.1
C12C C6 H6 107.1
C2Z O1Z H1Z 109.5
O1Z C2Z H2ZA 109.3
O1Z C2Z H2ZB 109.3
O1Z C2Z C3Z 111.5
H2ZA C2Z H2ZB 108.0
C3Z C2Z H2ZA 109.3
C3Z C2Z H2ZB 109.3
C2Z C3Z H3ZA 109.5
C2Z C3Z H3ZB 109.5
C2Z C3Z H3ZC 109.5
H3ZA C3Z H3ZB 109.5
H3ZA C3Z H3ZC 109.5
H3ZB C3Z H3ZC 109.5
O1Y C1Y C2Y 118.0
O2Y C1Y O1Y 123.3
O2Y C1Y C2Y 118.6
C1Y C2Y H2YA 109.5
C1Y C2Y H2YB 109.5
C1Y C2Y H2YC 109.5
H2YA C2Y H2YB 109.5
H2YA C2Y H2YC 109.5
H2YB C2Y H2YC 109.5
C4Z O2Z H2Z 109.5
O2Z C4Z H4ZA 109.3
O2Z C4Z H4ZB 109.3
O2Z C4Z C5Z 111.5
H4ZA C4Z H4ZB 108.0
C5Z C4Z H4ZA 109.3
C5Z C4Z H4ZB 109.3
C4Z C5Z H5ZA 109.5
C4Z C5Z H5ZB 109.5
C4Z C5Z H5ZC 109.5
H5ZA C5Z H5ZB 109.5
H5ZA C5Z H5ZC 109.5
H5ZB C5Z H5ZC 109.5
H6TA C6T H6TB 108.4
O3T C6T H6TA 110.0
O3T C6T H6TB 110.0
C7T C6T H6TA 110.0
C7T C6T H6TB 110.0
C7T C6T O3T 108.2(8)
C6T O3T H3TA 109.5
C6T O3T H3T 114.2
H3TA O3T H3T 22.1
C4T O3T C6T 32.3(11)
C4T O3T H3TA 94.0
C4T O3T H3T 109.5
O3T C4T H4TA 110.3
O3T C4T H4TB 110.3
O3T C4T C5T 107.0
H4TA C4T H4TB 108.6
C5T C4T H4TA 110.3
C5T C4T H4TB 110.3
C4T C5T H5TA 109.5
C4T C5T H5TB 109.5
C4T C5T H5TC 109.5
H5TA C5T H5TB 109.5
H5TA C5T H5TC 109.5
H5TB C5T H5TC 109.5
O1V C3V C4V 117.8
O2V C3V O1V 123.4
O2V C3V C4V 118.8
C3V C4V H4VA 109.5
C3V C4V H4VB 109.5
C3V C4V H4VC 109.5
H4VA C4V H4VB 109.5
H4VA C4V H4VC 109.5
H4VB C4V H4VC 109.5
C3P C2P H2P 107.9
C4P C2P H2P 107.9
C4P C2P C3P 114.5
O1P C2P H2P 107.9
O1P C2P C3P 109.0
O1P C2P C4P 109.5
C2P C3P H3PA 109.5
C2P C3P H3PB 109.5
C2P C3P H3PC 109.5
H3PA C3P H3PB 109.5
H3PA C3P H3PC 109.5
H3PB C3P H3PC 109.5
C2P C4P H4PA 109.5
C2P C4P H4PB 109.5
C2P C4P H4PC 109.5
H4PA C4P H4PB 109.5
H4PA C4P H4PC 109.5
H4PB C4P H4PC 109.5
C2P O1P H1P 109.5
O1R C3R C4R 117.0
O2R C3R C4R 119.6
O2R C3R O1R 123.4
C3R C4R H4RA 109.5
C3R C4R H4RB 109.5
C3R C4R H4RC 109.5
H4RA C4R H4RB 109.5
H4RA C4R H4RC 109.5
H4RB C4R H4RC 109.5
C5V O3V H3V 109.5
O3V C5V H5VA 109.0
O3V C5V H5VB 109.0
O3V C5V C6V 113.0
H5VA C5V H5VB 107.8
C6V C5V H5VA 109.0
C6V C5V H5VB 109.0
C5V C6V H6VA 109.5
C5V C6V H6VB 109.5
C5V C6V H6VC 109.5
H6VA C6V H6VB 109.5
H6VA C6V H6VC 109.5
H6VB C6V H6VC 109.5
C6T C7T H7TA 109.5
C6T C7T H7TB 109.5
C6T C7T H7TC 109.5
H7TA C7T H7TB 109.5
H7TA C7T H7TC 109.5
H7TB C7T H7TC 109.5

loop_
_geom_bond_atom_site_label_1
_geom_bond_atom_site_label_2
_geom_bond_distance
Co2 O1C 2.163(3)
Co2 O1D 2.083(3)
Co2 O3E 2.103(3)
Co2 O1B 2.165(3)
Co2 N14B 2.069(4)
Co2 N4D 2.218(4)
Co3 O1A 2.125(3)
Co3 O1C 2.123(3)
Co3 O1D 2.106(3)
Co3 N14A 2.097(4)
Co3 N4C 2.149(4)
Co3 O2E 2.088(3)
Co4 O1A 2.130(3)
Co4 O1C 2.131(3)
Co4 O1B 2.098(3)
Co4 O2F 2.082(3)
Co4 N14C 2.096(4)
Co4 N4A 2.156(4)
Co1 O1A 2.161(3)
Co1 O1D 2.175(3)
Co1 O3F 2.089(3)
Co1 O1B 2.078(3)
Co1 N14D 2.072(4)
Co1 N4B 2.227(4)
O1A C2A 1.404(5)
O1C C6 1.404(5)
O1D C2D 1.390(5)
O3E C1E 1.253(6)
O3F C1F 1.253(6)
O1B C2B 1.403(5)
O2F C1F 1.267(6)
N14B C13B 1.321(6)
N14B C15B 1.411(6)
N4D C3D 1.322(6)
N4D C5D 1.396(6)
N14A C15A 1.398(6)
N14A C13A 1.330(6)
N14D C13D 1.326(6)
N14D C15D 1.409(6)
N4B C5B 1.392(6)
N4B C3B 1.306(6)
C3D N11D 1.348(6)
C3D C2D 1.515(6)
C2A H2A 1.0000
C2A C3A 1.503(7)
C2A C12A 1.543(6)
N11A H11A 0.8800
N11A C3A 1.347(6)
N11A C10A 1.387(7)
N14C C15C 1.400(6)
N14C C13C 1.319(6)
N11C H11C 0.8800
N11C C3C 1.359(6)
N11C C10C 1.369(7)
C5B C10B 1.400(7)
C5B C6B 1.387(8)
C3C N4C 1.326(6)
C3C C6 1.507(6)
N11B H11B 0.8800
N11B C3B 1.353(6)
N11B C10B 1.384(7)
C13B C12B 1.501(6)
C13B N21B 1.343(6)
N4A C5A 1.395(6)
N4A C3A 1.317(6)
C12D H12A 0.9900
C12D H12B 0.9900
C12D C13D 1.495(6)
C12D C2D 1.528(6)
C15A C20A 1.389(7)
C15A C16A 1.387(8)
C5C C10C 1.405(8)
C5C N4C 1.384(6)
C5C C6C 1.401(7)
C3B C2B 1.512(6)
C13D N21D 1.353(6)
C15C C16C 1.397(7)
C15C C20C 1.392(7)
C1F C4F 1.514(6)
N11D H11D 0.8800
N11D C10D 1.370(6)
C17C H17C 0.9500
C17C C16C 1.397(7)
C17C C18C 1.401(9)
C5D C10D 1.396(7)
C5D C6D 1.396(7)
C5A C6A 1.393(7)
C5A C10A 1.402(7)
C16C H16C 0.9500
C10B C9B 1.387(8)
C4F H4FA 0.9800
C4F H4FB 0.9800
C4F H4FC 0.9800
C12B H12C 0.9900
C12B H12D 0.9900
C12B C2B 1.531(6)
C10C C9C 1.397(8)
C6A H6A 0.9500
C6A C7A 1.383(8)
C16B H16B 0.9500
C16B C17B 1.387(7)
C16B C15B 1.387(7)
C10D C9D 1.399(7)
N21A H21A 0.8800
N21A C20A 1.391(7)
N21A C13A 1.359(6)
C16D H16D 0.9500
C16D C15D 1.396(7)
C16D C17D 1.400(7)
N21C H21C 0.8800
N21C C13C 1.345(6)
N21C C20C 1.382(7)
N21D H21D 0.8800
N21D C20D 1.383(7)
C13C C12C 1.495(7)
C18C H18C 0.9500
C18C C19C 1.383(9)
C20C C19C 1.403(7)
C2D H2D 1.0000
N21B H21B 0.8800
N21B C20B 1.367(7)
C19D H19D 0.9500
C19D C20D 1.412(7)
C19D C18D 1.387(9)
C12C H12E 0.9900
C12C H12F 0.9900
C12C C6 1.547(6)
C20A C19A 1.391(7)
C2B H2B 1.0000
C8C H8C 0.9500
C8C C9C 1.375(10)
C8C C7C 1.405(11)
C8A H8A 0.9500
C8A C7A 1.407(11)
C8A C9A 1.359(11)
C20B C15B 1.390(7)
C20B C19B 1.405(8)
C13A C12A 1.494(7)
C9C H9C 0.9500
C7A H7A 0.9500
C19A H19A 0.9500
C19A C18A 1.387(10)
C6D H6D 0.9500
C6D C7D 1.398(9)
C9D H9D 0.9500
C9D C8D 1.390(10)
C8D H8D 0.9500
C8D C7D 1.395(11)
C10A C9A 1.399(8)
C17B H17B 0.9500
C17B C18B 1.414(9)
C15D C20D 1.378(6)
C19C H19C 0.9500
C6B H6B 0.9500
C6B C7B 1.378(9)
C9B H9B 0.9500
C9B C8B 1.359(11)
C18B H18B 0.9500
C18B C19B 1.379(10)
C17A H17A 0.9500
C17A C16A 1.398(8)
C17A C18A 1.371(10)
C8B H8B 0.9500
C8B C7B 1.409(11)
C17D H17D 0.9500
C17D C18D 1.380(8)
C4E H4EA 0.9800
C4E H4EB 0.9800
C4E H4EC 0.9800
C4E C1E 1.509(6)
C18D H18D 0.9500
C7C H7C 0.9500
C7C C6C 1.384(9)
C9A H9A 0.9500
C16A H16A 0.9500
C18A H18A 0.9500
C7D H7D 0.9500
C7B H7B 0.9500
C19B H19B 0.9500
C6C H6C 0.9500
O2E C1E 1.255(6)
C12A H12G 0.9900
C12A H12H 0.9900
C2Q H2Q 1.0000
C2Q O1Q 1.380(13)
C2Q C3Q 1.432(15)
C2Q C4Q 1.442(15)
O1Q H1Q 0.8400
C3Q H3QA 0.9800
C3Q H3QB 0.9800
C3Q H3QC 0.9800
C4Q H4QA 0.9800
C4Q H4QB 0.9800
C4Q H4QC 0.9800
C6 H6 1.0000
O1Z H1Z 0.8400
O1Z C2Z 1.3592
C2Z H2ZA 0.9900
C2Z H2ZB 0.9900
C2Z C3Z 1.4803
C3Z H3ZA 0.9800
C3Z H3ZB 0.9800
C3Z H3ZC 0.9800
C1Y O1Y 1.2581
C1Y O2Y 1.2458
C1Y C2Y 1.5093
C2Y H2YA 0.9800
C2Y H2YB 0.9800
C2Y H2YC 0.9800
O2Z H2Z 0.8400
O2Z C4Z 1.3591
C4Z H4ZA 0.9900
C4Z H4ZB 0.9900
C4Z C5Z 1.4802
C5Z H5ZA 0.9800
C5Z H5ZB 0.9800
C5Z H5ZC 0.9800
C6T H6TA 0.9900
C6T H6TB 0.9900
C6T O3T 1.485(12)
C6T C7T 1.469(15)
O3T H3TA 0.8400
O3T H3T 0.8400
O3T C4T 1.4064
C4T H4TA 0.9900
C4T H4TB 0.9900
C4T C5T 1.5266
C5T H5TA 0.9800
C5T H5TB 0.9800
C5T H5TC 0.9800
O1V C3V 1.2673
C3V O2V 1.2353
C3V C4V 1.5089
C4V H4VA 0.9800
C4V H4VB 0.9800
C4V H4VC 0.9800
C2P H2P 1.0000
C2P C3P 1.5111
C2P C4P 1.4633
C2P O1P 1.4472
C3P H3PA 0.9800
C3P H3PB 0.9800
C3P H3PC 0.9800
C4P H4PA 0.9800
C4P H4PB 0.9800
C4P H4PC 0.9800
O1P H1P 0.8400
C3R C4R 1.5298
C3R O1R 1.2658
C3R O2R 1.2348
C4R H4RA 0.9800
C4R H4RB 0.9800
C4R H4RC 0.9800
O3V H3V 0.8400
O3V C5V 1.3565
C5V H5VA 0.9900
C5V H5VB 0.9900
C5V C6V 1.4515
C6V H6VA 0.9800
C6V H6VB 0.9800
C6V H6VC 0.9800
C7T H7TA 0.9800
C7T H7TB 0.9800
C7T H7TC 0.9800

loop_
_geom_hbond_atom_site_label_D
_geom_hbond_atom_site_label_H
_geom_hbond_atom_site_label_A
_geom_hbond_distance_DH
_geom_hbond_distance_HA
_geom_hbond_distance_DA
_geom_hbond_angle_DHA
_geom_hbond_site_symmetry_A
N11A H11A O1Z 0.88 1.92 2.787(14) 169.0 1_655
N11A H11A O2Z 0.88 2.01 2.87(2) 166.6 1_655
N11C H11C O1P 0.88 1.92 2.784(5) 168.7 .
N11B H11B O2R 0.88 1.89 2.766(5) 179.1 2_757
N11D H11D O1R 0.88 1.95 2.825(5) 170.9 .
N21A H21A O1Y 0.88 1.90 2.74(4) 157.3 1_655
N21C H21C O2Y 0.88 2.03 2.84(7) 151.5 2_656
N21D H21D O3T 0.88 2.17 2.783(7) 126.5 1_655
N21B H21B O1V 0.88 1.99 2.837(11) 160.3 2_656
N21B H21B O3V 0.88 1.92 2.800(7) 172.9 2_656
O1Q H1Q O1R 0.84 2.04 2.876(9) 176.2 1_554
O1Z H1Z O1Y 0.84 1.99 2.823(13) 173.3 .
O2Z H2Z O1Y 0.84 1.89 2.679(19) 157.1 .
O3T H3T O2R 0.84 2.04 2.780(6) 146.9 1_455
O1P H1P O2Y 0.84 2.10 2.74(4) 132.4 2_656
O3V H3V O1R 0.84 1.92 2.737(12) 165.5 1_454
